data_2213341
loop_
_publ_author_name
'\"Ozgen, \"Ozen'
'Bozda\~g--D\"undar, Oya'
'Ertan, Rahmiye'
'Kendi, Engin'

_publ_section_title
5-[4-Chloro-2-(4-chlorobenzylsulfanyl)thiazol-5-ylmethylene]-3-(2,4-dichlorobenzyl)thiazolidine-2,4-dione
_journal_coeditor_code HB2351
_journal_issue 5
_journal_name_full 'Acta Crystallographica Section E'
_journal_page_first o2355
_journal_page_last o2356
_journal_paper_doi 10.1107/S1600536807015139
_journal_volume 63
_journal_year 2007
_chemical_formula_iupac 'C21 H12 Cl4 N2 O2 S3'
_chemical_formula_moiety 'C21 H12 Cl4 N2 O2 S3'
_chemical_formula_sum 'C21 H12 Cl4 N2 O2 S3'
_chemical_formula_weight 562.31
_chemical_name_systematic
;
5-[4-Chloro-2-(4-chlorobenzylsulfanyl)thiazol-5-ylmethylene]-3-(2,4-
dichlorobenzyl)thiazolidine-2,4-dione
;
_space_group_IT_number 2
_symmetry_cell_setting triclinic
_symmetry_space_group_name_Hall '-P 1'
_symmetry_space_group_name_H-M 'P -1'
_atom_sites_solution_hydrogens geom
_atom_sites_solution_primary direct
_atom_sites_solution_secondary difmap
_cell_angle_alpha 100.386(8)
_cell_angle_beta 99.594(7)
_cell_angle_gamma 104.237(10)
_cell_formula_units_Z 4
_cell_length_a 8.0420(7)
_cell_length_b 14.359(2)
_cell_length_c 21.2641(15)
_cell_measurement_reflns_used 15
_cell_measurement_temperature 293(2)
_cell_measurement_theta_max 23.61
_cell_measurement_theta_min 12.84
_cell_volume 2283.0(4)
_computing_cell_refinement 'CAD-4 EXPRESS'
_computing_data_collection
;
CAD-4 Express (Enraf--Nonius, 1994)
;
_computing_data_reduction 'XCAD4 (Harms & Wocadlo, 1995)'
_computing_molecular_graphics 'ORTEP-3 (Farrugia, 1997)'
_computing_publication_material 'WinGX (Farrugia, 1999)'
_computing_structure_refinement 'SHELXL97 (Sheldrick, 1997)'
_computing_structure_solution 'SHELXS97 (Sheldrick, 1997)'
_diffrn_ambient_temperature 293(2)
_diffrn_measured_fraction_theta_full 0.998
_diffrn_measured_fraction_theta_max 0.998
_diffrn_measurement_device_type 'Enraf--Nonius CAD-4'
_diffrn_measurement_method 'Nonprofiled \w'
_diffrn_radiation_monochromator graphite
_diffrn_radiation_source 'Enraf--Nonius FR590'
_diffrn_radiation_type 'Cu K\a'
_diffrn_radiation_wavelength 1.54184
_diffrn_reflns_av_R_equivalents 0.1114
_diffrn_reflns_av_sigmaI/netI 0.2478
_diffrn_reflns_limit_h_max 9
_diffrn_reflns_limit_h_min -9
_diffrn_reflns_limit_k_max 17
_diffrn_reflns_limit_k_min 0
_diffrn_reflns_limit_l_max 25
_diffrn_reflns_limit_l_min -26
_diffrn_reflns_number 9143
_diffrn_reflns_theta_full 70.78
_diffrn_reflns_theta_max 70.78
_diffrn_reflns_theta_min 2.17
_diffrn_standards_decay_% -14
_diffrn_standards_interval_time 120
_diffrn_standards_number 3
_exptl_absorpt_coefficient_mu 7.485
_exptl_absorpt_correction_T_max 0.346
_exptl_absorpt_correction_T_min 0.237
_exptl_absorpt_correction_type psi-scan
_exptl_absorpt_process_details '(North <i>et al.</i>,  1968)'
_exptl_crystal_colour yellow
_exptl_crystal_density_diffrn 1.636
_exptl_crystal_density_method 'not measured'
_exptl_crystal_description prism
_exptl_crystal_F_000 1136
_exptl_crystal_size_max 0.27
_exptl_crystal_size_mid 0.24
_exptl_crystal_size_min 0.18
_refine_diff_density_max 0.424
_refine_diff_density_min -0.466
_refine_ls_extinction_method none
_refine_ls_goodness_of_fit_ref 1.028
_refine_ls_hydrogen_treatment constr
_refine_ls_matrix_type full
_refine_ls_number_parameters 577
_refine_ls_number_reflns 8769
_refine_ls_number_restraints 0
_refine_ls_restrained_S_all 1.028
_refine_ls_R_factor_all 0.2863
_refine_ls_R_factor_gt 0.0758
_refine_ls_shift/su_max 0.012
_refine_ls_shift/su_mean 0.001
_refine_ls_structure_factor_coef Fsqd
_refine_ls_weighting_details 'calc w=1/[\s^2^(Fo^2^)+(0.0668P)^2^+1.0407P] where P=(Fo^2^+2Fc^2^)/3'
_refine_ls_weighting_scheme calc
_refine_ls_wR_factor_gt 0.1644
_refine_ls_wR_factor_ref 0.2212
_reflns_number_gt 3186
_reflns_number_total 8769
_reflns_threshold_expression I>2\s(I)
_cod_data_source_file hb2351.cif
_cod_data_source_block I
_cod_database_code 2213341

loop_
_symmetry_equiv_pos_as_xyz
'x, y, z'
'-x, -y, -z'

loop_
_atom_site_type_symbol
_atom_site_label
_atom_site_fract_x
_atom_site_fract_y
_atom_site_fract_z
_atom_site_U_iso_or_equiv
_atom_site_adp_type
_atom_site_calc_flag
_atom_site_refinement_flags
_atom_site_occupancy
S S2 0.0495(3) 0.15695(17) 0.40492(11) 0.0518(6) Uani d . 1
S S1' -0.2860(3) 0.53137(18) 0.56354(11) 0.0545(7) Uani d . 1
S S3' -0.1692(3) 0.33630(18) 0.29760(11) 0.0568(7) Uani d . 1
Cl Cl3' -0.5312(3) 0.10816(17) 0.42955(11) 0.0552(6) Uani d . 1
S S2' -0.2544(3) 0.39635(17) 0.42791(11) 0.0488(6) Uani d . 1
S S1 0.0481(3) 0.29483(18) 0.54350(11) 0.0563(7) Uani d . 1
Cl Cl2' -0.5598(3) 0.54508(18) 0.86087(11) 0.0604(7) Uani d . 1
Cl Cl2 -0.1912(3) 0.3199(2) 0.84627(12) 0.0677(8) Uani d . 1
S S3 0.1275(3) 0.08479(18) 0.27410(12) 0.0592(7) Uani d . 1
Cl Cl3 -0.3067(3) -0.11438(18) 0.39718(12) 0.0666(8) Uani d . 1
Cl Cl1 0.4679(4) 0.3150(2) 0.93491(13) 0.0933(10) Uani d . 1
Cl Cl1' 0.1191(4) 0.6053(3) 0.96624(13) 0.1019(12) Uani d . 1
Cl Cl4' -0.8824(4) 0.1699(2) 0.02897(14) 0.1004(11) Uani d . 1
Cl Cl4 0.7011(4) -0.0388(2) 0.10048(14) 0.0947(10) Uani d . 1
N N1' -0.4106(9) 0.5087(5) 0.6667(3) 0.0448(18) Uani d . 1
N N2' -0.3566(9) 0.2153(5) 0.3613(3) 0.0492(19) Uani d . 1
O O2' -0.5094(8) 0.3398(5) 0.6500(3) 0.0631(19) Uani d . 1
O O1' -0.2981(8) 0.6699(5) 0.6631(3) 0.0633(19) Uani d . 1
N N1 -0.0775(10) 0.2763(6) 0.6473(3) 0.053(2) Uani d . 1
O O2 -0.2361(8) 0.1138(5) 0.6218(3) 0.068(2) Uani d . 1
N N2 -0.0955(9) -0.0171(6) 0.3338(3) 0.054(2) Uani d . 1
C C13' -0.4131(10) 0.2190(6) 0.4173(4) 0.039(2) Uani d . 1
O O1 0.0880(9) 0.4321(5) 0.6510(3) 0.082(2) Uani d . 1
C C6 0.0293(10) 0.2951(6) 0.7652(4) 0.044(2) Uani d . 1
C C12' -0.3739(10) 0.3073(7) 0.4613(4) 0.047(2) Uani d . 1
C C12 -0.0970(10) 0.0741(6) 0.4348(4) 0.038(2) Uani d . 1
C C11 -0.1354(11) 0.0957(7) 0.4983(4) 0.054(3) Uani d . 1
H H11 -0.2060 0.0420 0.5092 0.065 Uiso calc R 1
C C9 -0.0879(11) 0.1788(6) 0.5441(4) 0.046(2) Uani d . 1
C C1 0.0059(11) 0.3096(6) 0.8290(4) 0.045(2) Uani d . 1
C C14' -0.2692(10) 0.3043(6) 0.3596(4) 0.045(2) Uani d . 1
C C7' -0.4621(11) 0.5279(7) 0.7298(3) 0.048(2) Uani d . 1
H H7'1 -0.5579 0.4721 0.7307 0.057 Uiso calc R 1
H H7'2 -0.5052 0.5856 0.7334 0.057 Uiso calc R 1
C C16 0.2488(12) -0.0475(6) 0.1989(4) 0.049(2) Uani d . 1
C C1' -0.3501(11) 0.5521(6) 0.8489(4) 0.046(2) Uani d . 1
C C6' -0.3134(11) 0.5447(6) 0.7881(4) 0.042(2) Uani d . 1
C C13 -0.1593(11) -0.0128(7) 0.3890(4) 0.050(2) Uani d . 1
C C8' -0.4460(11) 0.4100(7) 0.6321(4) 0.044(2) Uani d . 1
C C4' -0.0063(12) 0.5732(7) 0.8367(4) 0.061(3) Uani d . 1
H H4' 0.1093 0.5811 0.8324 0.074 Uiso calc R 1
C C2' -0.2185(14) 0.5710(7) 0.9041(5) 0.067(3) Uani d . 1
H H2' -0.2443 0.5764 0.9454 0.081 Uiso calc R 1
C C10' -0.3277(12) 0.5843(8) 0.6398(4) 0.057(3) Uani d . 1
C C11' -0.4206(10) 0.3252(6) 0.5240(4) 0.044(2) Uani d . 1
H H11' -0.4868 0.2698 0.5347 0.053 Uiso calc R 1
C C21' -0.5565(12) 0.2094(6) 0.2011(4) 0.053(3) Uani d . 1
H H21' -0.5659 0.2142 0.2445 0.063 Uiso calc R 1
C C19 0.5250(14) -0.0467(7) 0.1383(5) 0.063(3) Uani d . 1
C C8 -0.1392(12) 0.1823(8) 0.6072(5) 0.058(3) Uani d . 1
C C5' -0.1446(11) 0.5521(6) 0.7825(4) 0.053(3) Uani d . 1
H H5' -0.1209 0.5427 0.7409 0.063 Uiso calc R 1
C C9' -0.3823(10) 0.4099(6) 0.5689(4) 0.038(2) Uani d . 1
C C15' -0.2391(11) 0.2201(6) 0.2374(4) 0.056(3) Uani d . 1
H H15A -0.1425 0.2131 0.2168 0.067 Uiso calc R 1
H H15B -0.2664 0.1667 0.2596 0.067 Uiso calc R 1
C C2 0.1381(13) 0.3106(6) 0.8806(5) 0.058(3) Uani d . 1
H H2 0.1192 0.3173 0.9230 0.070 Uiso calc R 1
C C20 0.5451(13) -0.0427(7) 0.2038(4) 0.061(3) Uani d . 1
H H20 0.6545 -0.0401 0.2279 0.074 Uiso calc R 1
C C16' -0.3974(13) 0.2108(6) 0.1851(4) 0.055(3) Uani d . 1
C C21 0.4124(13) -0.0424(7) 0.2346(5) 0.058(3) Uani d . 1
H H21 0.4303 -0.0389 0.2794 0.070 Uiso calc R 1
C C14 0.0149(12) 0.0666(7) 0.3338(4) 0.055(3) Uani d . 1
C C20' -0.7030(13) 0.2008(6) 0.1533(5) 0.062(3) Uani d . 1
H H20' -0.8073 0.2049 0.1655 0.074 Uiso calc R 1
C C18 0.3612(14) -0.0508(7) 0.1025(5) 0.065(3) Uani d . 1
H H18 0.3456 -0.0524 0.0579 0.078 Uiso calc R 1
C C7 -0.1141(11) 0.3000(7) 0.7112(4) 0.056(3) Uani d . 1
H H7A -0.2243 0.2544 0.7123 0.067 Uiso calc R 1
H H7B -0.1280 0.3661 0.7192 0.067 Uiso calc R 1
C C10 0.0196(14) 0.3460(9) 0.6234(5) 0.067(3) Uani d . 1
C C3' -0.0499(12) 0.5817(7) 0.8971(4) 0.056(3) Uani d . 1
C C17' -0.3881(13) 0.1995(7) 0.1204(4) 0.061(3) Uani d . 1
H H17' -0.2820 0.1995 0.1085 0.074 Uiso calc R 1
C C3 0.2952(12) 0.3017(7) 0.8688(4) 0.056(3) Uani d . 1
C C5 0.1889(12) 0.2823(6) 0.7551(4) 0.052(2) Uani d . 1
H H5 0.2065 0.2702 0.7126 0.062 Uiso calc R 1
C C19' -0.6962(15) 0.1860(8) 0.0867(5) 0.071(3) Uani d . 1
C C15 0.0985(12) -0.0412(6) 0.2326(5) 0.067(3) Uani d . 1
H H15C 0.0944 -0.0825 0.2640 0.080 Uiso calc R 1
H H15D -0.0121 -0.0654 0.2003 0.080 Uiso calc R 1
C C4 0.3224(13) 0.2871(7) 0.8068(4) 0.064(3) Uani d . 1
H H4 0.4300 0.2804 0.7992 0.077 Uiso calc R 1
C C17 0.2238(13) -0.0527(7) 0.1321(4) 0.065(3) Uani d . 1
H H17 0.1135 -0.0574 0.1077 0.077 Uiso calc R 1
C C18' -0.5361(15) 0.1881(7) 0.0730(5) 0.067(3) Uani d . 1
H H18' -0.5260 0.1815 0.0296 0.081 Uiso calc R 1

loop_
_atom_site_aniso_label
_atom_site_aniso_U_11
_atom_site_aniso_U_22
_atom_site_aniso_U_33
_atom_site_aniso_U_12
_atom_site_aniso_U_13
_atom_site_aniso_U_23
S2 0.0522(15) 0.0487(15) 0.0524(15) 0.0088(12) 0.0175(12) 0.0089(12)
S1' 0.0673(17) 0.0528(16) 0.0406(14) 0.0097(13) 0.0135(12) 0.0126(12)
S3' 0.0587(16) 0.0590(17) 0.0449(14) 0.0018(13) 0.0172(12) 0.0076(13)
Cl3' 0.0543(14) 0.0528(15) 0.0536(15) 0.0085(12) 0.0084(11) 0.0129(12)
S2' 0.0537(15) 0.0485(15) 0.0389(13) 0.0060(12) 0.0081(11) 0.0110(12)
S1 0.0637(17) 0.0532(16) 0.0464(15) 0.0075(13) 0.0073(12) 0.0148(12)
Cl2' 0.0619(16) 0.0712(18) 0.0559(15) 0.0245(14) 0.0302(12) 0.0111(13)
Cl2 0.0618(16) 0.083(2) 0.0602(16) 0.0240(15) 0.0231(13) 0.0073(14)
S3 0.0768(19) 0.0528(17) 0.0517(15) 0.0154(14) 0.0296(14) 0.0115(13)
Cl3 0.0662(17) 0.0551(16) 0.0680(17) -0.0040(13) 0.0222(14) 0.0109(14)
Cl1 0.073(2) 0.132(3) 0.0682(19) 0.0209(19) -0.0100(15) 0.0419(19)
Cl1' 0.069(2) 0.160(3) 0.0603(19) 0.011(2) -0.0088(15) 0.036(2)
Cl4' 0.106(3) 0.110(3) 0.0633(19) 0.025(2) -0.0186(17) 0.0086(18)
Cl4 0.083(2) 0.114(3) 0.086(2) 0.0312(19) 0.0386(18) -0.0025(19)
N1' 0.048(5) 0.050(5) 0.036(4) 0.017(4) 0.001(3) 0.015(4)
N2' 0.046(5) 0.047(5) 0.048(5) 0.000(4) 0.022(4) 0.002(4)
O2' 0.082(5) 0.053(4) 0.043(4) 0.001(4) 0.014(3) 0.009(3)
O1' 0.078(5) 0.044(4) 0.068(5) 0.019(4) 0.011(4) 0.014(4)
N1 0.067(5) 0.066(6) 0.022(4) 0.023(5) 0.005(4) -0.001(4)
O2 0.065(5) 0.068(5) 0.058(4) -0.001(4) 0.017(4) 0.007(4)
N2 0.052(5) 0.066(6) 0.043(4) 0.008(4) 0.006(4) 0.023(4)
C13' 0.031(5) 0.050(6) 0.040(5) 0.016(4) 0.008(4) 0.010(4)
O1 0.103(6) 0.037(4) 0.081(5) -0.012(4) 0.008(4) 0.011(4)
C6 0.029(5) 0.063(6) 0.039(5) 0.020(5) -0.004(4) 0.008(5)
C12' 0.028(5) 0.069(7) 0.052(6) 0.013(5) 0.013(4) 0.033(5)
C12 0.034(5) 0.038(5) 0.041(5) 0.009(4) 0.001(4) 0.012(4)
C11 0.062(6) 0.055(7) 0.036(5) 0.013(5) -0.001(5) 0.003(5)
C9 0.060(6) 0.042(6) 0.037(5) 0.018(5) 0.004(4) 0.012(4)
C1 0.040(5) 0.049(6) 0.040(5) 0.008(4) 0.003(4) 0.009(4)
C14' 0.037(5) 0.046(6) 0.043(5) -0.002(4) 0.003(4) 0.014(5)
C7' 0.060(6) 0.067(7) 0.028(5) 0.034(5) 0.014(4) 0.016(5)
C16 0.056(6) 0.047(6) 0.050(6) 0.018(5) 0.014(5) 0.016(5)
C1' 0.051(6) 0.033(5) 0.057(6) 0.012(4) 0.020(5) 0.011(5)
C6' 0.040(5) 0.050(6) 0.040(5) 0.019(4) 0.007(4) 0.015(4)
C13 0.048(6) 0.052(6) 0.045(5) -0.003(5) 0.011(4) 0.025(5)
C8' 0.032(5) 0.060(7) 0.040(5) 0.017(5) 0.007(4) 0.010(5)
C4' 0.048(6) 0.097(9) 0.044(6) 0.025(6) 0.004(5) 0.030(6)
C2' 0.080(8) 0.069(7) 0.048(6) 0.011(6) 0.020(6) 0.010(5)
C10' 0.057(6) 0.075(8) 0.039(6) 0.021(6) 0.004(5) 0.016(6)
C11' 0.035(5) 0.048(6) 0.043(5) -0.002(4) 0.003(4) 0.016(5)
C21' 0.070(7) 0.051(6) 0.028(5) 0.003(5) 0.006(5) 0.009(4)
C19 0.089(8) 0.072(7) 0.047(6) 0.053(6) 0.024(6) 0.012(5)
C8 0.053(6) 0.060(7) 0.042(6) 0.000(5) -0.008(5) 0.002(5)
C5' 0.053(6) 0.073(7) 0.039(5) 0.021(5) 0.020(5) 0.014(5)
C9' 0.028(4) 0.041(5) 0.036(5) -0.001(4) -0.003(4) 0.006(4)
C15' 0.072(7) 0.057(6) 0.042(5) 0.035(5) 0.012(5) -0.004(5)
C2 0.069(7) 0.036(5) 0.058(6) -0.014(5) 0.018(5) 0.019(5)
C20 0.072(7) 0.072(7) 0.039(6) 0.021(6) 0.010(5) 0.010(5)
C16' 0.076(7) 0.035(5) 0.050(6) 0.001(5) 0.026(5) 0.012(5)
C21 0.065(7) 0.071(7) 0.045(6) 0.034(6) 0.012(5) 0.009(5)
C14 0.065(7) 0.062(7) 0.047(6) 0.021(6) 0.020(5) 0.024(5)
C20' 0.061(7) 0.051(7) 0.068(7) 0.004(5) 0.018(6) 0.014(6)
C18 0.095(9) 0.062(7) 0.058(7) 0.048(6) 0.020(6) 0.023(5)
C7 0.040(6) 0.058(7) 0.066(7) 0.020(5) 0.004(5) 0.005(5)
C10 0.071(7) 0.072(8) 0.040(6) 0.006(6) -0.014(5) 0.019(6)
C3' 0.045(6) 0.072(7) 0.046(6) 0.019(5) -0.012(5) 0.017(5)
C17' 0.078(8) 0.064(7) 0.038(6) 0.015(6) 0.007(5) 0.014(5)
C3 0.049(6) 0.071(7) 0.048(6) 0.012(5) 0.000(5) 0.028(5)
C5 0.066(7) 0.040(6) 0.045(6) 0.018(5) 0.010(5) 0.001(4)
C19' 0.091(9) 0.072(8) 0.046(6) 0.033(7) -0.003(6) 0.006(6)
C15 0.074(7) 0.046(6) 0.069(7) 0.008(5) 0.019(6) -0.006(5)
C4 0.059(7) 0.085(8) 0.039(6) 0.004(6) 0.004(5) 0.018(6)
C17 0.062(7) 0.084(8) 0.046(6) 0.033(6) 0.007(5) 0.000(6)
C18' 0.104(9) 0.058(7) 0.042(6) 0.027(7) 0.018(6) 0.007(5)

loop_
_atom_type_symbol
_atom_type_description
_atom_type_scat_dispersion_real
_atom_type_scat_dispersion_imag
_atom_type_scat_source
C C 0.0181 0.0091 'International Tables Vol C Tables 4.2.6.8 and 6.1.1.4'
H H 0 0 'International Tables Vol C Tables 4.2.6.8 and 6.1.1.4'
Cl Cl 0.3639 0.7018 'International Tables Vol C Tables 4.2.6.8 and 6.1.1.4'
N N 0.00311 0.0180 'International Tables Vol C Tables 4.2.6.8 and 6.1.1.4'
O O 0.0492 0.0322 'International Tables Vol C Tables 4.2.6.8 and 6.1.1.4'
S S 0.3331 0.5567 'International Tables Vol C Tables 4.2.6.8 and 6.1.1.4'

loop_
_geom_angle_atom_site_label_1
_geom_angle_atom_site_label_2
_geom_angle_atom_site_label_3
_geom_angle
_geom_angle_publ_flag
C12 S2 C14 89.8(4) n
C9' S1' C10' 93.1(5) n
C14' S3' C15' 101.5(4) ?
C12' S2' C14' 89.3(4) n
C9 S1 C10 90.5(5) n
C14 S3 C15 100.7(5) ?
C10' N1' C8' 118.8(8) n
C10' N1' C7' 122.5(8) ?
C8' N1' C7' 118.7(7) ?
C14' N2' C13' 109.2(7) n
C10 N1 C8 116.3(8) n
C10 N1 C7 120.9(8) ?
C8 N1 C7 122.8(9) ?
C14 N2 C13 112.2(8) n
N2' C13' C12' 119.6(8) ?
N2' C13' Cl3' 116.6(7) ?
C12' C13' Cl3' 123.8(7) ?
C5 C6 C1 117.5(8) ?
C5 C6 C7 123.5(8) ?
C1 C6 C7 118.9(8) ?
C13' C12' C11' 127.4(8) ?
C13' C12' S2' 107.0(6) ?
C11' C12' S2' 125.6(7) ?
C13 C12 C11 127.5(8) ?
C13 C12 S2 108.2(6) ?
C11 C12 S2 124.2(7) ?
C9 C11 C12 131.3(9) ?
C9 C11 H11 114.4 ?
C12 C11 H11 114.4 ?
C11 C9 C8 121.4(9) ?
C11 C9 S1 128.5(8) ?
C8 C9 S1 110.0(7) ?
C2 C1 C6 120.9(8) ?
C2 C1 Cl2 117.9(7) ?
C6 C1 Cl2 121.2(7) ?
N2' C14' S3' 126.1(7) ?
N2' C14' S2' 114.8(6) ?
S3' C14' S2' 119.0(5) ?
N1' C7' C6' 113.3(7) ?
N1' C7' H7'1 108.9 ?
C6' C7' H7'1 108.9 ?
N1' C7' H7'2 108.9 ?
C6' C7' H7'2 108.9 ?
H7'1 C7' H7'2 107.7 ?
C21 C16 C17 119.8(9) ?
C21 C16 C15 120.8(9) ?
C17 C16 C15 119.3(9) ?
C6' C1' C2' 121.0(8) ?
C6' C1' Cl2' 121.9(7) ?
C2' C1' Cl2' 117.0(7) ?
C5' C6' C1' 118.7(8) ?
C5' C6' C7' 122.7(7) ?
C1' C6' C7' 118.6(8) ?
N2 C13 C12 116.6(8) ?
N2 C13 Cl3 118.9(7) ?
C12 C13 Cl3 124.5(7) ?
O2' C8' N1' 125.7(8) ?
O2' C8' C9' 125.7(9) ?
N1' C8' C9' 108.6(8) ?
C5' C4' C3' 116.4(8) ?
C5' C4' H4' 121.8 ?
C3' C4' H4' 121.8 ?
C3' C2' C1' 118.8(9) ?
C3' C2' H2' 120.6 ?
C1' C2' H2' 120.6 ?
O1' C10' N1' 124.7(9) ?
O1' C10' S1' 126.1(8) ?
N1' C10' S1' 109.0(7) ?
C9' C11' C12' 129.3(8) ?
C9' C11' H11' 115.4 ?
C12' C11' H11' 115.4 ?
C16' C21' C20' 120.7(8) ?
C16' C21' H21' 119.7 ?
C20' C21' H21' 119.7 ?
C18 C19 C20 118.6(9) ?
C18 C19 Cl4 119.7(8) ?
C20 C19 Cl4 121.6(8) ?
O2 C8 N1 122.7(9) ?
O2 C8 C9 125.2(9) ?
N1 C8 C9 111.8(9) ?
C6' C5' C4' 122.5(8) ?
C6' C5' H5' 118.7 ?
C4' C5' H5' 118.7 ?
C11' C9' C8' 119.6(8) ?
C11' C9' S1' 129.4(7) ?
C8' C9' S1' 110.5(6) ?
C16' C15' S3' 113.4(6) ?
C16' C15' H15A 108.9 ?
S3' C15' H15A 108.9 ?
C16' C15' H15B 108.9 ?
S3' C15' H15B 108.9 ?
H15A C15' H15B 107.7 ?
C3 C2 C1 119.6(9) ?
C3 C2 H2 120.2 ?
C1 C2 H2 120.2 ?
C21 C20 C19 122.3(10) ?
C21 C20 H20 118.9 ?
C19 C20 H20 118.9 ?
C21' C16' C17' 118.7(10) ?
C21' C16' C15' 120.2(8) ?
C17' C16' C15' 121.1(9) ?
C20 C21 C16 119.2(9) ?
C20 C21 H21 120.4 ?
C16 C21 H21 120.4 ?
N2 C14 S3 124.4(7) ?
N2 C14 S2 113.1(7) ?
S3 C14 S2 122.4(6) ?
C19' C20' C21' 121.0(9) ?
C19' C20' H20' 119.5 ?
C21' C20' H20' 119.5 ?
C19 C18 C17 120.4(10) ?
C19 C18 H18 119.8 ?
C17 C18 H18 119.8 ?
N1 C7 C6 112.6(7) ?
N1 C7 H7A 109.1 ?
C6 C7 H7A 109.1 ?
N1 C7 H7B 109.1 ?
C6 C7 H7B 109.1 ?
H7A C7 H7B 107.8 ?
O1 C10 N1 126.6(10) ?
O1 C10 S1 122.1(9) ?
N1 C10 S1 111.2(8) ?
C2' C3' C4' 122.4(8) ?
C2' C3' Cl1' 119.7(8) ?
C4' C3' Cl1' 117.9(7) ?
C16' C17' C18' 120.1(10) ?
C16' C17' H17' 120.0 ?
C18' C17' H17' 120.0 ?
C2 C3 C4 121.0(9) ?
C2 C3 Cl1 119.3(8) ?
C4 C3 Cl1 119.6(8) ?
C6 C5 C4 121.6(9) ?
C6 C5 H5 119.2 ?
C4 C5 H5 119.2 ?
C18' C19' C20' 116.2(10) ?
C18' C19' Cl4' 124.3(9) ?
C20' C19' Cl4' 119.5(9) ?
C16 C15 S3 110.3(6) ?
C16 C15 H15C 109.6 ?
S3 C15 H15C 109.6 ?
C16 C15 H15D 109.6 ?
S3 C15 H15D 109.6 ?
H15C C15 H15D 108.1 ?
C3 C4 C5 119.4(9) ?
C3 C4 H4 120.3 ?
C5 C4 H4 120.3 ?
C18 C17 C16 119.6(9) ?
C18 C17 H17 120.2 ?
C16 C17 H17 120.2 ?
C19' C18' C17' 123.2(10) ?
C19' C18' H18' 118.4 ?
C17' C18' H18' 118.4 ?

loop_
_geom_bond_atom_site_label_1
_geom_bond_atom_site_label_2
_geom_bond_distance
_geom_bond_publ_flag
S2 C12 1.742(8) ?
S2 C14 1.738(9) ?
S1' C9' 1.757(8) ?
S1' C10' 1.785(10) ?
S3' C14' 1.728(8) n
S3' C15' 1.806(8) n
Cl3' C13' 1.729(9) ?
S2' C12' 1.736(8) ?
S2' C14' 1.744(9) ?
S1 C9 1.756(9) ?
S1 C10 1.800(10) ?
Cl2' C1' 1.729(8) ?
Cl2 C1 1.721(8) ?
S3 C14 1.700(9) n
S3 C15 1.804(8) n
Cl3 C13 1.695(8) ?
Cl1 C3 1.749(9) ?
Cl1' C3' 1.746(8) ?
Cl4' C19' 1.707(10) ?
Cl4 C19 1.732(10) ?
N1' C10' 1.394(11) ?
N1' C8' 1.408(10) ?
N1' C7' 1.468(9) ?
N2' C14' 1.308(9) ?
N2' C13' 1.340(9) n
O2' C8' 1.173(10) n
O1' C10' 1.187(10) n
N1 C10 1.342(11) ?
N1 C8 1.381(11) ?
N1 C7 1.437(10) ?
O2 C8 1.218(10) n
N2 C14 1.305(10) ?
N2 C13 1.355(10) n
C13' C12' 1.363(11) n
O1 C10 1.213(11) n
C6 C5 1.385(10) ?
C6 C1 1.387(11) ?
C6 C7 1.510(10) ?
C12' C11' 1.439(11) ?
C12 C13 1.359(10) n
C12 C11 1.432(10) ?
C11 C9 1.324(10) ?
C11 H11 0.9300 ?
C9 C8 1.464(12) ?
C1 C2 1.391(11) ?
C7' C6' 1.511(10) ?
C7' H7'1 0.9700 ?
C7' H7'2 0.9700 ?
C16 C21 1.383(11) ?
C16 C17 1.388(11) ?
C16 C15 1.516(11) ?
C1' C6' 1.365(10) ?
C1' C2' 1.379(11) ?
C6' C5' 1.363(10) ?
C8' C9' 1.514(11) ?
C4' C5' 1.392(10) ?
C4' C3' 1.379(11) ?
C4' H4' 0.9300 ?
C2' C3' 1.363(11) ?
C2' H2' 0.9300 ?
C11' C9' 1.338(10) ?
C11' H11' 0.9300 ?
C21' C16' 1.375(11) ?
C21' C20' 1.386(11) ?
C21' H21' 0.9300 ?
C19 C18 1.389(12) ?
C19 C20 1.363(11) ?
C5' H5' 0.9300 ?
C15' C16' 1.506(12) ?
C15' H15A 0.9700 ?
C15' H15B 0.9700 ?
C2 C3 1.360(11) ?
C2 H2 0.9300 ?
C20 C21 1.343(11) ?
C20 H20 0.9300 ?
C16' C17' 1.373(11) ?
C21 H21 0.9300 ?
C20' C19' 1.407(12) ?
C20' H20' 0.9300 ?
C18 C17 1.357(11) ?
C18 H18 0.9300 ?
C7 H7A 0.9700 ?
C7 H7B 0.9700 ?
C17' C18' 1.379(12) ?
C17' H17' 0.9300 ?
C3 C4 1.362(11) ?
C5 C4 1.381(11) ?
C5 H5 0.9300 ?
C19' C18' 1.361(13) ?
C15 H15C 0.9700 ?
C15 H15D 0.9700 ?
C4 H4 0.9300 ?
C17 H17 0.9300 ?
C18' H18' 0.9300 ?

loop_
_geom_torsion_atom_site_label_1
_geom_torsion_atom_site_label_2
_geom_torsion_atom_site_label_3
_geom_torsion_atom_site_label_4
_geom_torsion
_geom_torsion_publ_flag
C14' N2' C13' C12' -0.5(11) ?
C14' N2' C13' Cl3' -179.6(6) ?
N2' C13' C12' C11' -178.9(8) ?
Cl3' C13' C12' C11' 0.1(12) ?
N2' C13' C12' S2' 0.8(9) ?
Cl3' C13' C12' S2' 179.9(4) ?
C14' S2' C12' C13' -0.7(6) ?
C14' S2' C12' C11' 179.1(7) ?
C14 S2 C12 C13 -0.5(7) ?
C14 S2 C12 C11 177.0(7) ?
C13 C12 C11 C9 -176.2(9) ?
S2 C12 C11 C9 6.8(14) n
C12 C11 C9 C8 -177.8(9) ?
C12 C11 C9 S1 -1.8(15) ?
C10 S1 C9 C11 179.6(9) ?
C10 S1 C9 C8 -4.0(7) ?
C5 C6 C1 C2 -0.3(14) ?
C7 C6 C1 C2 -176.8(8) ?
C5 C6 C1 Cl2 -176.7(7) ?
C7 C6 C1 Cl2 6.9(12) ?
C13' N2' C14' S3' 179.2(6) ?
C13' N2' C14' S2' -0.1(9) ?
C15' S3' C14' N2' 5.7(9) ?
C15' S3' C14' S2' -175.1(5) ?
C12' S2' C14' N2' 0.4(7) ?
C12' S2' C14' S3' -178.9(5) ?
C10' N1' C7' C6' -83.0(10) ?
C8' N1' C7' C6' 96.8(9) ?
C2' C1' C6' C5' 2.9(14) ?
Cl2' C1' C6' C5' 179.2(7) ?
C2' C1' C6' C7' -177.6(8) ?
Cl2' C1' C6' C7' -1.3(12) ?
N1' C7' C6' C5' 6.9(12) ?
N1' C7' C6' C1' -172.6(7) n
C14 N2 C13 C12 -1.6(12) ?
C14 N2 C13 Cl3 179.3(7) ?
C11 C12 C13 N2 -176.1(8) ?
S2 C12 C13 N2 1.3(10) ?
C11 C12 C13 Cl3 2.9(14) ?
S2 C12 C13 Cl3 -179.7(5) ?
C10' N1' C8' O2' 177.3(9) ?
C7' N1' C8' O2' -2.5(13) ?
C10' N1' C8' C9' -0.6(10) ?
C7' N1' C8' C9' 179.5(6) ?
C6' C1' C2' C3' -0.4(14) ?
Cl2' C1' C2' C3' -177.0(7) ?
C8' N1' C10' O1' 176.6(9) ?
C7' N1' C10' O1' -3.5(14) ?
C8' N1' C10' S1' -0.1(9) ?
C7' N1' C10' S1' 179.7(6) ?
C9' S1' C10' O1' -176.0(9) ?
C9' S1' C10' N1' 0.6(7) ?
C13' C12' C11' C9' 178.7(8) ?
S2' C12' C11' C9' -1.0(13) n
C10 N1 C8 O2 -176.1(9) ?
C7 N1 C8 O2 3.7(15) ?
C10 N1 C8 C9 -1.6(12) ?
C7 N1 C8 C9 178.2(7) ?
C11 C9 C8 O2 -4.9(16) ?
S1 C9 C8 O2 178.4(9) ?
C11 C9 C8 N1 -179.3(8) ?
S1 C9 C8 N1 4.0(10) ?
C1' C6' C5' C4' -4.2(14) ?
C7' C6' C5' C4' 176.3(9) ?
C3' C4' C5' C6' 3.0(15) ?
C12' C11' C9' C8' -179.6(8) ?
C12' C11' C9' S1' 8.9(14) ?
O2' C8' C9' C11' 10.1(14) ?
N1' C8' C9' C11' -171.9(7) ?
O2' C8' C9' S1' -176.9(8) ?
N1' C8' C9' S1' 1.1(8) ?
C10' S1' C9' C11' 171.1(8) ?
C10' S1' C9' C8' -1.0(6) ?
C14' S3' C15' C16' 96.8(7) n
C6 C1 C2 C3 2.9(14) ?
Cl2 C1 C2 C3 179.4(7) ?
C18 C19 C20 C21 -0.1(15) ?
Cl4 C19 C20 C21 175.7(8) ?
C20' C21' C16' C17' -2.6(14) ?
C20' C21' C16' C15' 180.0(8) ?
S3' C15' C16' C21' -64.3(10) ?
S3' C15' C16' C17' 118.3(9) ?
C19 C20 C21 C16 0.7(15) ?
C17 C16 C21 C20 0.0(14) ?
C15 C16 C21 C20 -176.4(9) ?
C13 N2 C14 S3 176.5(7) ?
C13 N2 C14 S2 1.1(10) ?
C15 S3 C14 N2 -15.5(9) ?
C15 S3 C14 S2 159.5(6) ?
C12 S2 C14 N2 -0.3(7) ?
C12 S2 C14 S3 -175.8(6) ?
C16' C21' C20' C19' 4.7(14) ?
C20 C19 C18 C17 -1.2(15) ?
Cl4 C19 C18 C17 -177.1(8) ?
C10 N1 C7 C6 -86.1(11) ?
C8 N1 C7 C6 94.2(10) ?
C5 C6 C7 N1 8.2(13) ?
C1 C6 C7 N1 -175.6(8) n
C8 N1 C10 O1 -178.7(10) ?
C7 N1 C10 O1 1.6(16) ?
C8 N1 C10 S1 -1.6(11) ?
C7 N1 C10 S1 178.7(6) ?
C9 S1 C10 O1 -179.5(9) ?
C9 S1 C10 N1 3.3(7) ?
C1' C2' C3' C4' -0.8(15) ?
C1' C2' C3' Cl1' -179.7(7) ?
C5' C4' C3' C2' -0.5(15) ?
C5' C4' C3' Cl1' 178.5(7) ?
C21' C16' C17' C18' 0.7(14) ?
C15' C16' C17' C18' 178.1(8) ?
C1 C2 C3 C4 -3.1(15) ?
C1 C2 C3 Cl1 173.8(7) ?
C1 C6 C5 C4 -2.2(14) ?
C7 C6 C5 C4 174.1(9) ?
C21' C20' C19' C18' -4.7(15) ?
C21' C20' C19' Cl4' 176.9(7) ?
C21 C16 C15 S3 76.3(10) ?
C17 C16 C15 S3 -100.1(9) ?
C14 S3 C15 C16 -153.9(7) n
C2 C3 C4 C5 0.7(15) ?
Cl1 C3 C4 C5 -176.3(7) ?
C6 C5 C4 C3 2.0(15) ?
C19 C18 C17 C16 1.9(15) ?
C21 C16 C17 C18 -1.3(15) ?
C15 C16 C17 C18 175.1(9) ?
C20' C19' C18' C17' 2.8(16) ?
Cl4' C19' C18' C17' -178.8(8) ?
C16' C17' C18' C19' -0.9(16) ?

loop_
_cod_related_entry_id
_cod_related_entry_database
_cod_related_entry_code
1 ChemSpider 24737465
